data_4119973
loop_
_publ_author_name
'Alexander G. Tskhovrebov'
'Basile Vuichoud'
'Euro Solari'
'Rosario Scopelliti'
'Kay Severin'

_publ_section_title
;
 Adducts of Nitrous Oxide and N-Heterocyclic Carbenes: Syntheses,
 Structures, and Reactivity
;
_journal_name_full 'Journal of the American Chemical Society'
_journal_page_first 9486
_journal_page_last 9492
_journal_paper_doi 10.1021/ja4030287
_journal_volume 135
_journal_year 2013
_chemical_formula_moiety 'C21 H24 N4 O, H2 O'
_chemical_formula_sum 'C21 H26 N4 O2'
_chemical_formula_weight 366.46
_space_group_IT_number 14
_symmetry_cell_setting monoclinic
_symmetry_space_group_name_Hall '-P 2ybc'
_symmetry_space_group_name_H-M 'P 1 21/c 1'
_atom_sites_solution_hydrogens geom
_atom_sites_solution_primary direct
_atom_sites_solution_secondary difmap
_audit_creation_method SHELXL-97
_audit_update_record
;
2013-01-29 # Formatted by publCIF
;
_cell_angle_alpha 90.00
_cell_angle_beta 99.33(3)
_cell_angle_gamma 90.00
_cell_formula_units_Z 4
_cell_length_a 8.446(7)
_cell_length_b 15.471(9)
_cell_length_c 15.650(10)
_cell_measurement_reflns_used 408
_cell_measurement_temperature 140(2)
_cell_measurement_theta_max 20
_cell_measurement_theta_min 3
_cell_volume 2018(2)
_computing_cell_refinement 'automar, marresearch, 2010'
_computing_data_collection 'marmux - Micro-beam system, marresearch, 2010'
_computing_data_reduction 'automar, marresearch, 2010'
_computing_molecular_graphics 'Bruker SHELXTL'
_computing_publication_material 'Bruker SHELXTL'
_computing_structure_refinement 'SHELXL-97 (Sheldrick, 1997)'
_computing_structure_solution 'SHELXS-97 (Sheldrick, 1990)'
_diffrn_ambient_temperature 140(2)
_diffrn_measured_fraction_theta_full 0.962
_diffrn_measured_fraction_theta_max 0.962
_diffrn_measurement_device_type marmux
_diffrn_measurement_method '\p scans'
_diffrn_radiation_monochromator graphite
_diffrn_radiation_source 'fine-focus sealed tube'
_diffrn_radiation_type MoK\a
_diffrn_radiation_wavelength 0.71073
_diffrn_reflns_av_R_equivalents 0.0726
_diffrn_reflns_av_sigmaI/netI 0.0847
_diffrn_reflns_limit_h_max 10
_diffrn_reflns_limit_h_min -10
_diffrn_reflns_limit_k_max 18
_diffrn_reflns_limit_k_min -18
_diffrn_reflns_limit_l_max 18
_diffrn_reflns_limit_l_min -18
_diffrn_reflns_number 6949
_diffrn_reflns_theta_full 25.61
_diffrn_reflns_theta_max 25.61
_diffrn_reflns_theta_min 2.63
_exptl_absorpt_coefficient_mu 0.080
_exptl_absorpt_correction_type none
_exptl_crystal_colour yellow
_exptl_crystal_density_diffrn 1.206
_exptl_crystal_description prismatic
_exptl_crystal_F_000 784
_exptl_crystal_size_max 0.30
_exptl_crystal_size_mid 0.25
_exptl_crystal_size_min 0.16
_refine_diff_density_max 0.393
_refine_diff_density_min -0.508
_refine_diff_density_rms 0.105
_refine_ls_extinction_coef 0.033(5)
_refine_ls_extinction_expression Fc^*^=kFc[1+0.001xFc^2^\l^3^/sin(2\q)]^-1/4^
_refine_ls_extinction_method SHELXL
_refine_ls_goodness_of_fit_ref 0.946
_refine_ls_hydrogen_treatment mixed
_refine_ls_matrix_type full
_refine_ls_number_parameters 251
_refine_ls_number_reflns 3665
_refine_ls_number_restraints 3
_refine_ls_restrained_S_all 0.949
_refine_ls_R_factor_all 0.1120
_refine_ls_R_factor_gt 0.0716
_refine_ls_shift/su_max 0.000
_refine_ls_shift/su_mean 0.000
_refine_ls_structure_factor_coef Fsqd
_refine_ls_weighting_details 'calc w=1/[\s^2^(Fo^2^)+(0.1135P)^2^+0.0000P] where P=(Fo^2^+2Fc^2^)/3'
_refine_ls_weighting_scheme calc
_refine_ls_wR_factor_gt 0.1737
_refine_ls_wR_factor_ref 0.1965
_reflns_number_gt 2162
_reflns_number_total 3665
_reflns_threshold_expression >2sigma(I)
_cod_data_source_file ja4030287_si_001.cif
_cod_data_source_block al421
_cod_original_sg_symbol_H-M 'P 21/c'
_cod_database_code 4119973

loop_
_symmetry_equiv_pos_as_xyz
'x, y, z'
'-x, y+1/2, -z+1/2'
'-x, -y, -z'
'x, -y-1/2, z-1/2'

loop_
_atom_site_label
_atom_site_type_symbol
_atom_site_fract_x
_atom_site_fract_y
_atom_site_fract_z
_atom_site_U_iso_or_equiv
_atom_site_adp_type
_atom_site_occupancy
_atom_site_symmetry_multiplicity
_atom_site_calc_flag
_atom_site_refinement_flags
O1 O 0.3335(2) 0.57639(14) 0.18404(12) 0.0518(5) Uani 1 1 d .
N1 N 0.3396(2) 0.32314(16) 0.13822(13) 0.0436(6) Uani 1 1 d .
N2 N 0.4790(3) 0.30598(17) 0.26631(13) 0.0458(6) Uani 1 1 d .
N3 N 0.4393(3) 0.45291(17) 0.22121(13) 0.0465(6) Uani 1 1 d .
N4 N 0.3157(3) 0.49656(17) 0.17868(14) 0.0465(6) Uani 1 1 d .
C1 C 0.4161(3) 0.3666(2) 0.20771(15) 0.0434(7) Uani 1 1 d .
C2 C 0.3536(3) 0.2352(2) 0.15435(17) 0.0498(7) Uani 1 1 d .
H2 H 0.3092 0.1904 0.1163 0.060 Uiso 1 1 calc R
C3 C 0.4412(3) 0.2245(2) 0.23359(17) 0.0517(7) Uani 1 1 d .
H3 H 0.4712 0.1711 0.2615 0.062 Uiso 1 1 calc R
C4 C 0.2765(3) 0.35770(19) 0.05334(15) 0.0422(6) Uani 1 1 d .
C5 C 0.1114(3) 0.3663(2) 0.02955(16) 0.0470(7) Uani 1 1 d .
C6 C 0.0536(3) 0.3937(2) -0.05462(17) 0.0516(8) Uani 1 1 d .
H6 H -0.0588 0.3996 -0.0728 0.062 Uiso 1 1 calc R
C7 C 0.1578(3) 0.4124(2) -0.11243(16) 0.0489(7) Uani 1 1 d .
C8 C 0.3220(3) 0.4047(2) -0.08527(16) 0.0467(7) Uani 1 1 d .
H8 H 0.3932 0.4188 -0.1243 0.056 Uiso 1 1 calc R
C9 C 0.3851(3) 0.3766(2) -0.00199(16) 0.0440(7) Uani 1 1 d .
C10 C -0.0018(3) 0.3488(2) 0.09287(18) 0.0586(9) Uani 1 1 d .
H10A H 0.0091 0.2884 0.1119 0.088 Uiso 1 1 calc R
H10B H -0.1123 0.3595 0.0647 0.088 Uiso 1 1 calc R
H10C H 0.0245 0.3870 0.1431 0.088 Uiso 1 1 calc R
C11 C 0.0934(4) 0.4404(3) -0.20455(17) 0.0632(9) Uani 1 1 d .
H11A H -0.0231 0.4481 -0.2111 0.095 Uiso 1 1 calc R
H11B H 0.1183 0.3961 -0.2451 0.095 Uiso 1 1 calc R
H11C H 0.1435 0.4952 -0.2168 0.095 Uiso 1 1 calc R
C12 C 0.5635(3) 0.3679(2) 0.02564(18) 0.0508(7) Uani 1 1 d .
H12A H 0.6178 0.3775 -0.0243 0.076 Uiso 1 1 calc R
H12B H 0.5884 0.3096 0.0487 0.076 Uiso 1 1 calc R
H12C H 0.6005 0.4107 0.0706 0.076 Uiso 1 1 calc R
C13 C 0.5687(3) 0.3257(2) 0.35087(16) 0.0476(7) Uani 1 1 d .
C14 C 0.7346(3) 0.3178(2) 0.36372(16) 0.0496(7) Uani 1 1 d .
C15 C 0.8179(4) 0.3387(2) 0.44556(18) 0.0564(8) Uani 1 1 d .
H15 H 0.9312 0.3320 0.4567 0.068 Uiso 1 1 calc R
C16 C 0.7394(4) 0.3694(2) 0.51179(18) 0.0579(8) Uani 1 1 d .
C17 C 0.5747(4) 0.3754(2) 0.49570(17) 0.0561(8) Uani 1 1 d .
H17 H 0.5206 0.3954 0.5406 0.067 Uiso 1 1 calc R
C18 C 0.4838(3) 0.3531(2) 0.41595(17) 0.0508(7) Uani 1 1 d .
C19 C 0.8214(3) 0.2870(2) 0.29230(18) 0.0603(9) Uani 1 1 d .
H19A H 0.8010 0.2252 0.2822 0.091 Uiso 1 1 calc R
H19B H 0.9370 0.2966 0.3092 0.091 Uiso 1 1 calc R
H19C H 0.7827 0.3192 0.2391 0.091 Uiso 1 1 calc R
C20 C 0.8340(4) 0.3943(3) 0.59874(19) 0.0741(10) Uani 1 1 d .
H20A H 0.9183 0.4355 0.5902 0.111 Uiso 1 1 calc R
H20B H 0.8830 0.3426 0.6280 0.111 Uiso 1 1 calc R
H20C H 0.7621 0.4211 0.6343 0.111 Uiso 1 1 calc R
C21 C 0.3035(4) 0.3576(2) 0.4017(2) 0.0631(9) Uani 1 1 d .
H21A H 0.2679 0.3816 0.4533 0.095 Uiso 1 1 calc R
H21B H 0.2591 0.2994 0.3907 0.095 Uiso 1 1 calc R
H21C H 0.2660 0.3947 0.3517 0.095 Uiso 1 1 calc R
O2 O 0.6639(3) 0.53987(17) 0.36218(15) 0.0695(7) Uani 1 1 d D
H2A H 0.594(4) 0.507(2) 0.3108(17) 0.104 Uiso 1 1 d D
H2B H 0.707(4) 0.4878(19) 0.4023(19) 0.104 Uiso 1 1 d D

loop_
_atom_site_aniso_label
_atom_site_aniso_U_11
_atom_site_aniso_U_22
_atom_site_aniso_U_33
_atom_site_aniso_U_23
_atom_site_aniso_U_13
_atom_site_aniso_U_12
O1 0.0520(11) 0.0491(15) 0.0537(11) -0.0030(9) 0.0069(8) 0.0007(9)
N1 0.0456(11) 0.0451(15) 0.0395(11) 0.0015(10) 0.0046(9) -0.0007(10)
N2 0.0464(11) 0.0502(16) 0.0392(11) 0.0032(10) 0.0024(9) 0.0004(10)
N3 0.0479(12) 0.0502(16) 0.0402(11) 0.0011(11) 0.0037(9) 0.0018(11)
N4 0.0482(12) 0.0447(16) 0.0462(12) 0.0011(11) 0.0066(9) 0.0016(10)
C1 0.0419(13) 0.0511(19) 0.0371(13) -0.0003(12) 0.0058(10) -0.0002(12)
C2 0.0543(15) 0.048(2) 0.0472(14) 0.0005(13) 0.0067(12) 0.0009(13)
C3 0.0563(16) 0.051(2) 0.0480(14) 0.0035(14) 0.0081(12) 0.0007(14)
C4 0.0441(13) 0.0456(18) 0.0364(12) -0.0004(11) 0.0048(10) -0.0009(11)
C5 0.0425(13) 0.057(2) 0.0411(13) -0.0028(13) 0.0061(10) -0.0016(12)
C6 0.0417(13) 0.067(2) 0.0446(14) -0.0008(14) 0.0029(11) 0.0007(13)
C7 0.0506(14) 0.055(2) 0.0396(13) -0.0004(12) 0.0040(11) 0.0023(13)
C8 0.0476(14) 0.0522(19) 0.0404(13) -0.0001(12) 0.0073(11) 0.0004(12)
C9 0.0410(12) 0.0495(19) 0.0417(13) -0.0021(12) 0.0073(10) -0.0021(12)
C10 0.0502(15) 0.079(3) 0.0486(15) 0.0011(15) 0.0140(12) -0.0031(15)
C11 0.0598(17) 0.087(3) 0.0414(14) 0.0055(15) 0.0031(13) 0.0080(16)
C12 0.0427(14) 0.060(2) 0.0494(14) -0.0001(14) 0.0057(11) -0.0004(13)
C13 0.0488(14) 0.056(2) 0.0365(13) 0.0026(12) 0.0036(11) 0.0010(13)
C14 0.0515(15) 0.055(2) 0.0412(14) 0.0013(13) 0.0047(11) 0.0017(13)
C15 0.0518(15) 0.066(2) 0.0493(15) 0.0018(14) 0.0004(12) 0.0017(14)
C16 0.0701(19) 0.059(2) 0.0413(14) 0.0024(14) -0.0001(13) 0.0007(16)
C17 0.0706(19) 0.059(2) 0.0394(14) 0.0032(13) 0.0115(13) 0.0055(15)
C18 0.0553(15) 0.054(2) 0.0440(14) 0.0042(13) 0.0106(12) 0.0031(13)
C19 0.0485(15) 0.081(3) 0.0526(16) -0.0014(16) 0.0109(12) 0.0033(15)
C20 0.091(2) 0.079(3) 0.0463(16) -0.0052(17) -0.0068(16) 0.006(2)
C21 0.0562(17) 0.076(3) 0.0600(18) 0.0055(16) 0.0167(14) 0.0095(16)
O2 0.0808(15) 0.0669(18) 0.0607(13) -0.0019(12) 0.0111(11) -0.0054(13)

loop_
_atom_type_symbol
_atom_type_description
_atom_type_scat_dispersion_real
_atom_type_scat_dispersion_imag
_atom_type_scat_source
C C 0.0033 0.0016 'International Tables Vol C Tables 4.2.6.8 and 6.1.1.4'
H H 0.0000 0.0000 'International Tables Vol C Tables 4.2.6.8 and 6.1.1.4'
N N 0.0061 0.0033 'International Tables Vol C Tables 4.2.6.8 and 6.1.1.4'
O O 0.0106 0.0060 'International Tables Vol C Tables 4.2.6.8 and 6.1.1.4'

loop_
_geom_angle_atom_site_label_1
_geom_angle_atom_site_label_2
_geom_angle_atom_site_label_3
_geom_angle
C1 N1 C2 109.1(2)
C1 N1 C4 127.6(2)
C2 N1 C4 122.4(2)
C1 N2 C3 109.8(2)
C1 N2 C13 124.2(3)
C3 N2 C13 126.0(2)
N4 N3 C1 109.8(2)
O1 N4 N3 113.2(2)
N1 C1 N2 106.5(3)
N1 C1 N3 130.6(2)
N2 C1 N3 122.8(2)
C3 C2 N1 107.8(3)
C3 C2 H2 126.1
N1 C2 H2 126.1
C2 C3 N2 106.8(3)
C2 C3 H3 126.6
N2 C3 H3 126.6
C5 C4 C9 123.2(2)
C5 C4 N1 119.0(2)
C9 C4 N1 117.8(2)
C4 C5 C6 117.7(2)
C4 C5 C10 121.4(2)
C6 C5 C10 120.9(2)
C7 C6 C5 121.1(2)
C7 C6 H6 119.5
C5 C6 H6 119.5
C8 C7 C6 119.3(2)
C8 C7 C11 120.1(2)
C6 C7 C11 120.6(2)
C7 C8 C9 121.6(2)
C7 C8 H8 119.2
C9 C8 H8 119.2
C4 C9 C8 117.2(2)
C4 C9 C12 122.2(2)
C8 C9 C12 120.6(2)
C5 C10 H10A 109.5
C5 C10 H10B 109.5
H10A C10 H10B 109.5
C5 C10 H10C 109.5
H10A C10 H10C 109.5
H10B C10 H10C 109.5
C7 C11 H11A 109.5
C7 C11 H11B 109.5
H11A C11 H11B 109.5
C7 C11 H11C 109.5
H11A C11 H11C 109.5
H11B C11 H11C 109.5
C9 C12 H12A 109.5
C9 C12 H12B 109.5
H12A C12 H12B 109.5
C9 C12 H12C 109.5
H12A C12 H12C 109.5
H12B C12 H12C 109.5
C14 C13 C18 123.0(2)
C14 C13 N2 118.7(2)
C18 C13 N2 118.3(2)
C13 C14 C15 117.3(3)
C13 C14 C19 121.4(2)
C15 C14 C19 121.3(3)
C14 C15 C16 121.9(3)
C14 C15 H15 119.0
C16 C15 H15 119.0
C17 C16 C15 118.3(3)
C17 C16 C20 121.2(3)
C15 C16 C20 120.5(3)
C16 C17 C18 122.6(3)
C16 C17 H17 118.7
C18 C17 H17 118.7
C17 C18 C13 116.8(3)
C17 C18 C21 121.2(3)
C13 C18 C21 122.0(3)
C14 C19 H19A 109.5
C14 C19 H19B 109.5
H19A C19 H19B 109.5
C14 C19 H19C 109.5
H19A C19 H19C 109.5
H19B C19 H19C 109.5
C16 C20 H20A 109.5
C16 C20 H20B 109.5
H20A C20 H20B 109.5
C16 C20 H20C 109.5
H20A C20 H20C 109.5
H20B C20 H20C 109.5
C18 C21 H21A 109.5
C18 C21 H21B 109.5
H21A C21 H21B 109.5
C18 C21 H21C 109.5
H21A C21 H21C 109.5
H21B C21 H21C 109.5
H2A O2 H2B 100(2)

loop_
_geom_bond_atom_site_label_1
_geom_bond_atom_site_label_2
_geom_bond_distance
O1 N4 1.245(3)
N1 C1 1.350(3)
N1 C2 1.385(4)
N1 C4 1.451(3)
N2 C1 1.358(3)
N2 C3 1.378(4)
N2 C13 1.447(3)
N3 N4 1.328(3)
N3 C1 1.362(4)
C2 C3 1.347(4)
C2 H2 0.9500
C3 H3 0.9500
C4 C5 1.390(4)
C4 C9 1.391(4)
C5 C6 1.394(4)
C5 C10 1.508(4)
C6 C7 1.391(4)
C6 H6 0.9500
C7 C8 1.388(4)
C7 C11 1.519(4)
C8 C9 1.395(4)
C8 H8 0.9500
C9 C12 1.505(4)
C10 H10A 0.9800
C10 H10B 0.9800
C10 H10C 0.9800
C11 H11A 0.9800
C11 H11B 0.9800
C11 H11C 0.9800
C12 H12A 0.9800
C12 H12B 0.9800
C12 H12C 0.9800
C13 C14 1.389(4)
C13 C18 1.403(4)
C14 C15 1.396(4)
C14 C19 1.510(4)
C15 C16 1.401(4)
C15 H15 0.9500
C16 C17 1.376(4)
C16 C20 1.512(4)
C17 C18 1.398(4)
C17 H17 0.9500
C18 C21 1.505(4)
C19 H19A 0.9800
C19 H19B 0.9800
C19 H19C 0.9800
C20 H20A 0.9800
C20 H20B 0.9800
C20 H20C 0.9800
C21 H21A 0.9800
C21 H21B 0.9800
C21 H21C 0.9800
O2 H2A 1.053(18)
O2 H2B 1.049(18)

loop_
_geom_hbond_atom_site_label_D
_geom_hbond_atom_site_label_H
_geom_hbond_atom_site_label_A
_geom_hbond_distance_DH
_geom_hbond_distance_HA
_geom_hbond_distance_DA
_geom_hbond_angle_DHA
O2 H2A N3 1.053(18) 1.940(19) 2.986(3) 172(3)

loop_
_geom_torsion_atom_site_label_1
_geom_torsion_atom_site_label_2
_geom_torsion_atom_site_label_3
_geom_torsion_atom_site_label_4
_geom_torsion
C1 N3 N4 O1 -176.0(2)
C2 N1 C1 N2 0.8(3)
C4 N1 C1 N2 -168.8(2)
C2 N1 C1 N3 177.7(3)
C4 N1 C1 N3 8.1(4)
C3 N2 C1 N1 -0.3(3)
C13 N2 C1 N1 -178.9(2)
C3 N2 C1 N3 -177.5(2)
C13 N2 C1 N3 3.8(4)
N4 N3 C1 N1 31.9(4)
N4 N3 C1 N2 -151.6(2)
C1 N1 C2 C3 -1.0(3)
C4 N1 C2 C3 169.2(2)
N1 C2 C3 N2 0.8(3)
C1 N2 C3 C2 -0.3(3)
C13 N2 C3 C2 178.3(2)
C1 N1 C4 C5 -106.8(3)
C2 N1 C4 C5 84.9(3)
C1 N1 C4 C9 76.4(4)
C2 N1 C4 C9 -91.9(3)
C9 C4 C5 C6 1.3(5)
N1 C4 C5 C6 -175.4(3)
C9 C4 C5 C10 -177.3(3)
N1 C4 C5 C10 6.0(4)
C4 C5 C6 C7 -0.6(5)
C10 C5 C6 C7 178.0(3)
C5 C6 C7 C8 -0.8(5)
C5 C6 C7 C11 178.8(3)
C6 C7 C8 C9 1.5(5)
C11 C7 C8 C9 -178.0(3)
C5 C4 C9 C8 -0.6(5)
N1 C4 C9 C8 176.1(3)
C5 C4 C9 C12 179.2(3)
N1 C4 C9 C12 -4.1(4)
C7 C8 C9 C4 -0.8(5)
C7 C8 C9 C12 179.4(3)
C1 N2 C13 C14 -103.1(3)
C3 N2 C13 C14 78.5(4)
C1 N2 C13 C18 76.1(3)
C3 N2 C13 C18 -102.3(3)
C18 C13 C14 C15 -0.2(5)
N2 C13 C14 C15 178.9(3)
C18 C13 C14 C19 179.2(3)
N2 C13 C14 C19 -1.7(5)
C13 C14 C15 C16 -2.2(5)
C19 C14 C15 C16 178.4(3)
C14 C15 C16 C17 2.6(5)
C14 C15 C16 C20 -177.9(3)
C15 C16 C17 C18 -0.8(5)
C20 C16 C17 C18 179.8(3)
C16 C17 C18 C13 -1.4(5)
C16 C17 C18 C21 177.9(3)
C14 C13 C18 C17 1.9(5)
N2 C13 C18 C17 -177.2(3)
C14 C13 C18 C21 -177.4(3)
N2 C13 C18 C21 3.5(5)
